data_4348532
loop_
_publ_author_name
'Rampazzi, Vincent'
'Roger, Julien'
'Amardeil, R\'egine'
'Penouilh, Marie-Jos\'e'
'Richard, Philippe'
'Fleurat-Lessard, Paul'
'Hierso, Jean-Cyrille'

_publ_section_title
;
 Gold(I) Complexes of Ferrocenyl Polyphosphines: Aurophilic Gold Chloride
 Formation and Phosphine-Concerted Shuttling of a Dinuclear
 [ClAu&#x00B7;&#x00B7;&#x00B7;AuCl] Fragment.
;
_journal_issue 21
_journal_name_full 'Inorganic chemistry'
_journal_page_first 10907
_journal_page_last 10921
_journal_paper_doi 10.1021/acs.inorgchem.6b01318
_journal_volume 55
_journal_year 2016
_chemical_formula_moiety 'C66 H62 Au Cl Fe P4, 2(C H2 Cl2)'
_chemical_formula_sum 'C68 H66 Au Cl5 Fe P4'
_chemical_formula_weight 1437.15
_space_group_crystal_system triclinic
_space_group_IT_number 2
_space_group_name_Hall '-P 1'
_space_group_name_H-M_alt 'P -1'
_atom_sites_solution_hydrogens geom
_audit_creation_date 2015-11-18
_audit_creation_method
;
Olex2 1.2
(compiled 2015.09.30 svn.r3233 for OlexSys, GUI svn.r5103)
;
_cell_angle_alpha 73.2620(10)
_cell_angle_beta 85.8130(10)
_cell_angle_gamma 86.0190(10)
_cell_formula_units_Z 2
_cell_length_a 12.9199(3)
_cell_length_b 15.0009(4)
_cell_length_c 17.2749(4)
_cell_measurement_reflns_used 12498
_cell_measurement_temperature 115
_cell_measurement_theta_max 27.485
_cell_measurement_theta_min 0.998
_cell_volume 3193.53(14)
_computing_molecular_graphics 'Olex2 (Dolomanov et al., 2009)'
_computing_publication_material 'Olex2 (Dolomanov et al., 2009)'
_computing_structure_refinement 'XL (Sheldrick, 2008)'
_computing_structure_solution 'ShelXT (Sheldrick, 2015)'
_diffrn_ambient_temperature 115
_diffrn_detector 'CCD Plate'
_diffrn_detector_type 'CCD area detector'
_diffrn_measured_fraction_theta_full 0.992
_diffrn_measured_fraction_theta_max 0.989
_diffrn_measurement_device '\k-geometry diffractometer'
_diffrn_radiation_collimation '0.6 mm'
_diffrn_radiation_monochromator graphite
_diffrn_radiation_probe x-ray
_diffrn_radiation_type MoK\a
_diffrn_radiation_wavelength 0.71073
_diffrn_reflns_av_R_equivalents 0.0317
_diffrn_reflns_av_unetI/netI 0.0425
_diffrn_reflns_Laue_measured_fraction_full 0.992
_diffrn_reflns_Laue_measured_fraction_max 0.989
_diffrn_reflns_limit_h_max 16
_diffrn_reflns_limit_h_min -16
_diffrn_reflns_limit_k_max 19
_diffrn_reflns_limit_k_min -19
_diffrn_reflns_limit_l_max 22
_diffrn_reflns_limit_l_min -21
_diffrn_reflns_number 23803
_diffrn_reflns_point_group_measured_fraction_full 0.992
_diffrn_reflns_point_group_measured_fraction_max 0.989
_diffrn_reflns_theta_full 25.242
_diffrn_reflns_theta_max 27.504
_diffrn_reflns_theta_min 2.651
_diffrn_source_target Mo
_diffrn_source_type 'Siemens KFF Mo 2K-180'
_exptl_absorpt_coefficient_mu 2.871
_exptl_absorpt_correction_type none
_exptl_crystal_colour orange
_exptl_crystal_colour_primary orange
_exptl_crystal_density_diffrn 1.495
_exptl_crystal_description block
_exptl_crystal_F_000 1448
_exptl_crystal_size_max 0.12
_exptl_crystal_size_mid 0.07
_exptl_crystal_size_min 0.05
_refine_diff_density_max 2.237
_refine_diff_density_min -1.842
_refine_diff_density_rms 0.134
_refine_ls_extinction_method none
_refine_ls_goodness_of_fit_ref 1.117
_refine_ls_hydrogen_treatment constr
_refine_ls_matrix_type full
_refine_ls_number_parameters 714
_refine_ls_number_reflns 14509
_refine_ls_number_restraints 30
_refine_ls_restrained_S_all 1.117
_refine_ls_R_factor_all 0.0663
_refine_ls_R_factor_gt 0.0506
_refine_ls_shift/su_max 0.001
_refine_ls_shift/su_mean 0.000
_refine_ls_structure_factor_coef Fsqd
_refine_ls_weighting_details 'w=1/[\s^2^(Fo^2^)+(0.0159P)^2^+20.2706P] where P=(Fo^2^+2Fc^2^)/3'
_refine_ls_weighting_scheme calc
_refine_ls_wR_factor_gt 0.1020
_refine_ls_wR_factor_ref 0.1124
_reflns_Friedel_coverage 0.000
_reflns_number_gt 12443
_reflns_number_total 14509
_reflns_threshold_expression 'I > 2\s(I)'
_cod_data_source_file ic6b01318_si_003.cif
_cod_data_source_block 12
_cod_database_code 4348532
_shelx_space_group_comment
;
The symmetry employed for this shelxl refinement is uniquely defined
by the following loop, which should always be used as a source of
symmetry information in preference to the above space-group names.
They are only intended as comments.
;
_olex2_refinement_description
;
1. Fixed Uiso
 At 1.2 times of:
  All C(H) groups, All C(H,H) groups
 At 1.5 times of:
  All C(H,H,H) groups
2. Uiso/Uaniso restraints and constraints
Uanis(Cl2) \\sim Ueq, Uanis(C1A) \\sim Ueq, Uanis(Cl3) \\sim Ueq, Uanis(Cl4)
\\sim Ueq, Uanis(Cl5) \\sim Ueq: with sigma of 0.1 and sigma for terminal atoms
of 0.2
Uanis(Cl5) \\sim Ueq, Uanis(Cl4) \\sim Ueq, Uanis(Cl2) \\sim Ueq, Uanis(C1A)
\\sim Ueq, Uanis(Cl3) \\sim Ueq: with sigma of 0.05 and sigma for terminal
atoms of 0.2
3. Rigid body (RIGU) restrains
 AuB
 with sigma for 1-2 distances of 0.004 and sigma for 1-3 distances of 0.004
4. Others
 Sof(AuB)=1-FVAR(1)
 Sof(Au)=FVAR(1)
5.a Free rotating group:
 Cl2(Cl3,C1A)
5.b Secondary CH2 refined with riding coordinates:
 C1A(H1AB,H1AC), C1B(H1BA,H1BB)
5.c Me refined with riding coordinates:
 C7(H7A,H7B,H7C), C8(H8A,H8B,H8C), C9(H9A,H9B,H9C), C40(H40A,H40B,H40C),
 C41(H41A,H41B,H41C), C42(H42A,H42B,H42C)
5.d Aromatic/amide H refined with riding coordinates:
 C2(H2), C4(H4), C11(H11), C12(H12), C13(H13), C14(H14), C15(H15), C17(H17),
 C18(H18), C19(H19), C20(H20), C21(H21), C23(H23), C24(H24), C25(H25), C26(H26),
  C27(H27), C29(H29), C30(H30), C31(H31), C32(H32), C33(H33), C35(H35),
 C37(H37), C44(H44), C45(H45), C46(H46), C47(H47), C48(H48), C50(H50), C51(H51),
  C52(H52), C53(H53), C54(H54), C56(H56), C57(H57), C58(H58), C59(H59),
 C60(H60), C1AA(H1AA), C63(H63), C64(H64), C65(H65), C66(H66)
;
_shelx_shelxl_version_number 2014/7
_olex2_submission_special_instructions 'No special instructions were received'

loop_
_space_group_symop_operation_xyz
'x, y, z'
'-x, -y, -z'

loop_
_atom_site_label
_atom_site_type_symbol
_atom_site_fract_x
_atom_site_fract_y
_atom_site_fract_z
_atom_site_U_iso_or_equiv
_atom_site_adp_type
_atom_site_occupancy
_atom_site_site_symmetry_order
_atom_site_calc_flag
_atom_site_refinement_flags_posn
_atom_site_refinement_flags_adp
_atom_site_refinement_flags_occupancy
_atom_site_disorder_assembly
_atom_site_disorder_group
C1 C 0.2336(4) 0.2009(3) 0.2839(3) 0.0182(9) Uani 1 1 d . . . . .
C2 C 0.1321(3) 0.1976(3) 0.3234(3) 0.0185(9) Uani 1 1 d . . . . .
H2 H 0.1148 0.1631 0.3777 0.022 Uiso 1 1 calc R . . . .
C3 C 0.0612(4) 0.2544(3) 0.2683(3) 0.0192(9) Uani 1 1 d . . . . .
C4 C 0.1189(4) 0.2952(3) 0.1946(3) 0.0199(9) Uani 1 1 d . . . . .
H4 H 0.0909 0.3366 0.1474 0.024 Uiso 1 1 calc R . . . .
C5 C 0.2263(3) 0.2635(3) 0.2030(3) 0.0184(9) Uani 1 1 d . . . . .
C6 C -0.0568(4) 0.2532(3) 0.2818(3) 0.0222(10) Uani 1 1 d . . . . .
C7 C -0.0858(4) 0.1568(4) 0.2788(3) 0.0293(11) Uani 1 1 d . . . . .
H7A H -0.0516 0.1085 0.3216 0.044 Uiso 1 1 calc R . . . .
H7B H -0.1613 0.1521 0.2870 0.044 Uiso 1 1 calc R . . . .
H7C H -0.0628 0.1483 0.2260 0.044 Uiso 1 1 calc R . . . .
C8 C -0.0935(4) 0.2671(4) 0.3640(3) 0.0269(11) Uani 1 1 d . . . . .
H8A H -0.0587 0.2197 0.4070 0.040 Uiso 1 1 calc R . . . .
H8B H -0.0763 0.3292 0.3653 0.040 Uiso 1 1 calc R . . . .
H8C H -0.1688 0.2613 0.3722 0.040 Uiso 1 1 calc R . . . .
C9 C -0.1108(4) 0.3269(4) 0.2148(3) 0.0304(11) Uani 1 1 d . . . . .
H9A H -0.1863 0.3243 0.2253 0.046 Uiso 1 1 calc R . . . .
H9B H -0.0894 0.3888 0.2134 0.046 Uiso 1 1 calc R . . . .
H9C H -0.0915 0.3150 0.1626 0.046 Uiso 1 1 calc R . . . .
C10 C 0.3275(4) 0.0726(3) 0.4221(3) 0.0232(10) Uani 1 1 d . . . . .
C11 C 0.3889(4) 0.0885(4) 0.4794(3) 0.0319(12) Uani 1 1 d . . . . .
H11 H 0.4389 0.1348 0.4630 0.038 Uiso 1 1 calc R . . . .
C12 C 0.3776(5) 0.0372(5) 0.5604(4) 0.0419(15) Uani 1 1 d . . . . .
H12 H 0.4206 0.0479 0.5989 0.050 Uiso 1 1 calc R . . . .
C13 C 0.3049(5) -0.0283(4) 0.5848(4) 0.0447(17) Uani 1 1 d . . . . .
H13 H 0.2979 -0.0634 0.6401 0.054 Uiso 1 1 calc R . . . .
C14 C 0.2413(5) -0.0439(4) 0.5294(4) 0.0404(15) Uani 1 1 d . . . . .
H14 H 0.1894 -0.0883 0.5472 0.048 Uiso 1 1 calc R . . . .
C15 C 0.2530(4) 0.0054(4) 0.4478(3) 0.0300(11) Uani 1 1 d . . . . .
H15 H 0.2104 -0.0067 0.4097 0.036 Uiso 1 1 calc R . . . .
C16 C 0.3517(4) 0.0432(3) 0.2663(3) 0.0245(10) Uani 1 1 d . . . . .
C17 C 0.4480(5) 0.0033(4) 0.2476(3) 0.0349(13) Uani 1 1 d . . . . .
H17 H 0.5106 0.0238 0.2606 0.042 Uiso 1 1 calc R . . . .
C18 C 0.4503(6) -0.0676(5) 0.2094(4) 0.0515(19) Uani 1 1 d . . . . .
H18 H 0.5151 -0.0959 0.1973 0.062 Uiso 1 1 calc R . . . .
C19 C 0.3604(7) -0.0965(4) 0.1892(4) 0.0499(18) Uani 1 1 d . . . . .
H19 H 0.3636 -0.1443 0.1629 0.060 Uiso 1 1 calc R . . . .
C20 C 0.2651(6) -0.0570(4) 0.2068(4) 0.0480(17) Uani 1 1 d . . . . .
H20 H 0.2030 -0.0776 0.1928 0.058 Uiso 1 1 calc R . . . .
C21 C 0.2607(5) 0.0130(4) 0.2450(4) 0.0361(13) Uani 1 1 d . . . . .
H21 H 0.1953 0.0407 0.2568 0.043 Uiso 1 1 calc R . . . .
C22 C 0.3392(4) 0.2062(4) 0.0738(3) 0.0250(10) Uani 1 1 d . . . . .
C23 C 0.2483(4) 0.1771(4) 0.0523(3) 0.0328(12) Uani 1 1 d . . . . .
H23 H 0.1827 0.1980 0.0710 0.039 Uiso 1 1 calc R . . . .
C24 C 0.2536(5) 0.1170(4) 0.0032(4) 0.0401(14) Uani 1 1 d . . . . .
H24 H 0.1918 0.0966 -0.0114 0.048 Uiso 1 1 calc R . . . .
C25 C 0.3498(5) 0.0876(4) -0.0239(3) 0.0385(14) Uani 1 1 d . . . . .
H25 H 0.3538 0.0475 -0.0578 0.046 Uiso 1 1 calc R . . . .
C26 C 0.4397(5) 0.1157(4) -0.0024(3) 0.0358(13) Uani 1 1 d . . . . .
H26 H 0.5051 0.0943 -0.0209 0.043 Uiso 1 1 calc R . . . .
C27 C 0.4354(4) 0.1753(4) 0.0466(3) 0.0254(10) Uani 1 1 d . . . . .
H27 H 0.4977 0.1947 0.0613 0.031 Uiso 1 1 calc R . . . .
C28 C 0.3102(4) 0.4012(3) 0.0619(3) 0.0207(9) Uani 1 1 d . . . . .
C29 C 0.2280(4) 0.4162(4) 0.0103(3) 0.0256(10) Uani 1 1 d . . . . .
H29 H 0.1836 0.3672 0.0134 0.031 Uiso 1 1 calc R . . . .
C30 C 0.2115(4) 0.5029(4) -0.0454(3) 0.0332(12) Uani 1 1 d . . . . .
H30 H 0.1557 0.5129 -0.0803 0.040 Uiso 1 1 calc R . . . .
C31 C 0.2757(4) 0.5748(4) -0.0504(3) 0.0320(12) Uani 1 1 d . . . . .
H31 H 0.2641 0.6338 -0.0888 0.038 Uiso 1 1 calc R . . . .
C32 C 0.3569(4) 0.5606(4) 0.0007(3) 0.0298(11) Uani 1 1 d . . . . .
H32 H 0.4007 0.6099 -0.0023 0.036 Uiso 1 1 calc R . . . .
C33 C 0.3740(4) 0.4739(4) 0.0563(3) 0.0249(10) Uani 1 1 d . . . . .
H33 H 0.4300 0.4642 0.0909 0.030 Uiso 1 1 calc R . . . .
C34 C 0.3000(4) 0.3971(3) 0.3203(3) 0.0198(9) Uani 1 1 d . . . . .
C35 C 0.2511(4) 0.4589(3) 0.2511(3) 0.0200(9) Uani 1 1 d . . . . .
H35 H 0.2848 0.4832 0.1992 0.024 Uiso 1 1 calc R . . . .
C36 C 0.1457(4) 0.4779(3) 0.2717(3) 0.0211(9) Uani 1 1 d . . . . .
C37 C 0.1258(4) 0.4234(3) 0.3535(3) 0.0210(9) Uani 1 1 d . . . . .
H37 H 0.0602 0.4205 0.3826 0.025 Uiso 1 1 calc R . . . .
C38 C 0.2195(4) 0.3738(3) 0.3850(3) 0.0204(9) Uani 1 1 d . . . . .
C39 C 0.0778(4) 0.5568(3) 0.2199(3) 0.0263(11) Uani 1 1 d . . . . .
C40 C 0.0724(4) 0.5484(4) 0.1339(3) 0.0312(12) Uani 1 1 d . . . . .
H40A H 0.0284 0.6001 0.1025 0.047 Uiso 1 1 calc R . . . .
H40B H 0.1425 0.5506 0.1078 0.047 Uiso 1 1 calc R . . . .
H40C H 0.0429 0.4891 0.1365 0.047 Uiso 1 1 calc R . . . .
C41 C 0.1297(5) 0.6476(4) 0.2140(4) 0.0391(14) Uani 1 1 d . . . . .
H41A H 0.0886 0.7006 0.1810 0.059 Uiso 1 1 calc R . . . .
H41B H 0.1337 0.6546 0.2683 0.059 Uiso 1 1 calc R . . . .
H41C H 0.1999 0.6458 0.1887 0.059 Uiso 1 1 calc R . . . .
C42 C -0.0314(4) 0.5607(4) 0.2595(4) 0.0351(13) Uani 1 1 d . . . . .
H42A H -0.0733 0.6118 0.2251 0.053 Uiso 1 1 calc R . . . .
H42B H -0.0639 0.5016 0.2662 0.053 Uiso 1 1 calc R . . . .
H42C H -0.0272 0.5711 0.3126 0.053 Uiso 1 1 calc R . . . .
C43 C 0.4790(4) 0.4946(3) 0.2596(3) 0.0210(9) Uani 1 1 d . . . . .
C44 C 0.5542(4) 0.5109(4) 0.1949(3) 0.0278(11) Uani 1 1 d . . . . .
H44 H 0.5884 0.4600 0.1795 0.033 Uiso 1 1 calc R . . . .
C45 C 0.5787(5) 0.6022(4) 0.1533(3) 0.0370(13) Uani 1 1 d . . . . .
H45 H 0.6287 0.6131 0.1089 0.044 Uiso 1 1 calc R . . . .
C46 C 0.5310(5) 0.6764(4) 0.1760(3) 0.0376(13) Uani 1 1 d . . . . .
H46 H 0.5477 0.7383 0.1472 0.045 Uiso 1 1 calc R . . . .
C47 C 0.4587(5) 0.6606(4) 0.2410(3) 0.0345(12) Uani 1 1 d . . . . .
H47 H 0.4273 0.7116 0.2578 0.041 Uiso 1 1 calc R . . . .
C48 C 0.4320(4) 0.5708(4) 0.2816(3) 0.0279(11) Uani 1 1 d . . . . .
H48 H 0.3808 0.5610 0.3252 0.033 Uiso 1 1 calc R . . . .
C49 C 0.4972(4) 0.3426(3) 0.4049(3) 0.0207(9) Uani 1 1 d . . . . .
C50 C 0.4736(4) 0.3915(4) 0.4618(3) 0.0252(10) Uani 1 1 d . . . . .
H50 H 0.4271 0.4450 0.4493 0.030 Uiso 1 1 calc R . . . .
C51 C 0.5171(4) 0.3631(4) 0.5360(3) 0.0306(12) Uani 1 1 d . . . . .
H51 H 0.4993 0.3961 0.5749 0.037 Uiso 1 1 calc R . . . .
C52 C 0.5867(5) 0.2867(4) 0.5539(3) 0.0359(13) Uani 1 1 d . . . . .
H52 H 0.6157 0.2664 0.6054 0.043 Uiso 1 1 calc R . . . .
C53 C 0.6141(5) 0.2401(4) 0.4968(4) 0.0397(14) Uani 1 1 d . . . . .
H53 H 0.6633 0.1886 0.5087 0.048 Uiso 1 1 calc R . . . .
C54 C 0.5702(4) 0.2679(4) 0.4219(3) 0.0296(11) Uani 1 1 d . . . . .
H54 H 0.5901 0.2360 0.3825 0.036 Uiso 1 1 calc R . . . .
C55 C 0.2421(4) 0.3907(4) 0.5422(3) 0.0256(10) Uani 1 1 d . . . . .
C56 C 0.2732(4) 0.3586(4) 0.6210(3) 0.0333(12) Uani 1 1 d . . . . .
H56 H 0.2869 0.2937 0.6445 0.040 Uiso 1 1 calc R . . . .
C57 C 0.2843(4) 0.4204(5) 0.6663(4) 0.0396(14) Uani 1 1 d . . . . .
H57 H 0.3062 0.3976 0.7201 0.047 Uiso 1 1 calc R . . . .
C58 C 0.2638(4) 0.5141(5) 0.6330(4) 0.0379(14) Uani 1 1 d . . . . .
H58 H 0.2715 0.5561 0.6640 0.046 Uiso 1 1 calc R . . . .
C59 C 0.2323(5) 0.5478(4) 0.5554(4) 0.0370(13) Uani 1 1 d . . . . .
H59 H 0.2180 0.6127 0.5327 0.044 Uiso 1 1 calc R . . . .
C60 C 0.2213(4) 0.4858(4) 0.5100(3) 0.0312(12) Uani 1 1 d . . . . .
H60 H 0.1992 0.5091 0.4562 0.037 Uiso 1 1 calc R . . . .
C0AA C 0.1070(4) 0.2596(4) 0.5254(3) 0.0239(10) Uani 1 1 d . . . . .
C1AA C 0.0950(4) 0.1642(4) 0.5405(3) 0.0281(11) Uani 1 1 d . . . . .
H1AA H 0.1510 0.1257 0.5273 0.034 Uiso 1 1 calc R . . . .
C63 C 0.0021(5) 0.1252(4) 0.5746(4) 0.0369(13) Uani 1 1 d . . . . .
H63 H -0.0053 0.0603 0.5840 0.044 Uiso 1 1 calc R . . . .
C64 C -0.0801(5) 0.1803(4) 0.5949(3) 0.0365(13) Uani 1 1 d . . . . .
H64 H -0.1435 0.1536 0.6186 0.044 Uiso 1 1 calc R . . . .
C65 C -0.0682(4) 0.2750(4) 0.5802(3) 0.0319(12) Uani 1 1 d . . . . .
H65 H -0.1242 0.3133 0.5937 0.038 Uiso 1 1 calc R . . . .
C66 C 0.0243(4) 0.3147(4) 0.5459(3) 0.0283(11) Uani 1 1 d . . . . .
H66 H 0.0312 0.3797 0.5364 0.034 Uiso 1 1 calc R . . . .
Au Au 0.47261(7) 0.27752(8) 0.22306(5) 0.02363(18) Uani 0.898(7) 1 d . . P A .
Cl1 Cl 0.64379(9) 0.19872(9) 0.20120(8) 0.0310(3) Uani 1 1 d . . . . .
Fe1 Fe 0.18134(5) 0.33331(5) 0.28688(4) 0.01734(14) Uani 1 1 d . . . . .
P1 P 0.35457(9) 0.13608(8) 0.31603(7) 0.0193(2) Uani 1 1 d . . . . .
P2 P 0.33948(9) 0.28804(9) 0.13467(7) 0.0189(2) Uani 1 1 d . . . . .
P3 P 0.44084(9) 0.37479(9) 0.30640(7) 0.0194(2) Uani 1 1 d . . . . .
P4 P 0.23832(10) 0.30156(9) 0.48812(8) 0.0226(3) Uani 1 1 d . . . . .
AuB Au 0.4720(7) 0.2498(12) 0.2510(15) 0.052(3) Uani 0.102(7) 1 d . U P A 1
Cl2 Cl -0.2407(3) 0.1551(4) -0.02270(18) 0.182(2) Uani 1 1 d . U . B -2
Cl3 Cl -0.04661(17) 0.2002(2) 0.03243(14) 0.0855(7) Uani 1 1 d G U . B -2
C1A C -0.1739(4) 0.1632(10) 0.06007(19) 0.159(7) Uani 1 1 d G U . B -2
H1AB H -0.2131 0.2077 0.0853 0.191 Uiso 1 1 calc R . . B -2
H1AC H -0.1709 0.1015 0.1010 0.191 Uiso 1 1 calc R . . B -2
Cl4 Cl -0.0360(3) 0.9073(4) 0.1646(3) 0.191(2) Uani 1 1 d . U . C -1
Cl5 Cl -0.2410(4) 0.9210(5) 0.2378(3) 0.214(3) Uani 1 1 d . U . C -1
C1B C -0.1303(13) 0.8599(12) 0.2351(10) 0.156(6) Uiso 1 1 d . U . C -1
H1BA H -0.1463 0.7998 0.2268 0.187 Uiso 1 1 calc R . . C -1
H1BB H -0.1012 0.8456 0.2890 0.187 Uiso 1 1 calc R . . C -1

loop_
_atom_site_aniso_label
_atom_site_aniso_U_11
_atom_site_aniso_U_22
_atom_site_aniso_U_33
_atom_site_aniso_U_23
_atom_site_aniso_U_13
_atom_site_aniso_U_12
C1 0.024(2) 0.017(2) 0.014(2) -0.0052(17) 0.0010(17) -0.0023(17)
C2 0.018(2) 0.020(2) 0.016(2) -0.0022(18) 0.0020(17) -0.0020(17)
C3 0.020(2) 0.017(2) 0.020(2) -0.0047(18) -0.0009(18) -0.0037(17)
C4 0.022(2) 0.023(2) 0.014(2) -0.0030(18) -0.0025(17) 0.0006(18)
C5 0.018(2) 0.024(2) 0.013(2) -0.0062(18) 0.0002(17) 0.0013(18)
C6 0.021(2) 0.021(2) 0.024(2) -0.0037(19) -0.0015(18) -0.0031(18)
C7 0.027(3) 0.027(3) 0.034(3) -0.006(2) -0.008(2) -0.003(2)
C8 0.022(2) 0.033(3) 0.022(2) -0.004(2) 0.0013(19) -0.002(2)
C9 0.024(3) 0.035(3) 0.030(3) -0.005(2) -0.006(2) 0.000(2)
C10 0.026(2) 0.019(2) 0.022(2) -0.0023(19) -0.0001(19) 0.0043(19)
C11 0.033(3) 0.037(3) 0.024(3) -0.005(2) -0.006(2) 0.002(2)
C12 0.040(3) 0.053(4) 0.026(3) -0.002(3) -0.007(3) 0.012(3)
C13 0.059(4) 0.041(3) 0.022(3) 0.004(2) 0.004(3) 0.022(3)
C14 0.052(4) 0.021(3) 0.037(3) 0.003(2) 0.015(3) 0.001(3)
C15 0.039(3) 0.021(2) 0.029(3) -0.006(2) 0.004(2) -0.002(2)
C16 0.037(3) 0.016(2) 0.017(2) -0.0014(18) -0.003(2) 0.006(2)
C17 0.045(3) 0.030(3) 0.024(3) -0.003(2) 0.002(2) 0.013(2)
C18 0.077(5) 0.039(4) 0.033(3) -0.009(3) 0.004(3) 0.025(3)
C19 0.091(6) 0.029(3) 0.031(3) -0.013(3) -0.011(3) 0.013(3)
C20 0.075(5) 0.033(3) 0.041(4) -0.017(3) -0.016(3) 0.003(3)
C21 0.045(3) 0.031(3) 0.036(3) -0.016(3) -0.009(3) 0.004(3)
C22 0.032(3) 0.025(3) 0.016(2) -0.0047(19) 0.0005(19) 0.001(2)
C23 0.034(3) 0.036(3) 0.033(3) -0.017(2) -0.002(2) -0.004(2)
C24 0.049(4) 0.042(3) 0.038(3) -0.023(3) -0.004(3) -0.008(3)
C25 0.068(4) 0.027(3) 0.025(3) -0.014(2) 0.003(3) -0.003(3)
C26 0.050(4) 0.030(3) 0.028(3) -0.012(2) 0.008(3) 0.007(3)
C27 0.029(3) 0.025(3) 0.022(2) -0.006(2) 0.003(2) 0.000(2)
C28 0.023(2) 0.022(2) 0.014(2) -0.0024(18) 0.0011(17) 0.0035(18)
C29 0.027(3) 0.029(3) 0.019(2) -0.005(2) -0.0005(19) -0.003(2)
C30 0.030(3) 0.040(3) 0.023(3) 0.003(2) -0.007(2) 0.005(2)
C31 0.037(3) 0.028(3) 0.023(3) 0.004(2) -0.001(2) 0.002(2)
C32 0.032(3) 0.027(3) 0.027(3) -0.004(2) 0.003(2) -0.002(2)
C33 0.024(2) 0.031(3) 0.019(2) -0.005(2) 0.0002(19) -0.001(2)
C34 0.022(2) 0.016(2) 0.022(2) -0.0079(18) 0.0008(18) -0.0028(17)
C35 0.023(2) 0.019(2) 0.018(2) -0.0052(18) 0.0013(18) -0.0034(18)
C36 0.020(2) 0.016(2) 0.027(2) -0.0053(19) -0.0029(19) 0.0018(17)
C37 0.020(2) 0.021(2) 0.025(2) -0.0120(19) 0.0023(18) 0.0017(18)
C38 0.024(2) 0.021(2) 0.017(2) -0.0072(18) -0.0001(18) -0.0003(18)
C39 0.027(3) 0.020(2) 0.028(3) -0.003(2) 0.000(2) 0.006(2)
C40 0.032(3) 0.031(3) 0.026(3) -0.004(2) -0.004(2) 0.010(2)
C41 0.045(3) 0.023(3) 0.048(4) -0.009(3) -0.004(3) 0.005(2)
C42 0.026(3) 0.035(3) 0.042(3) -0.010(3) -0.001(2) 0.011(2)
C43 0.020(2) 0.027(2) 0.016(2) -0.0062(19) 0.0000(17) -0.0074(19)
C44 0.024(2) 0.038(3) 0.022(2) -0.011(2) 0.004(2) -0.006(2)
C45 0.035(3) 0.049(4) 0.026(3) -0.007(3) 0.002(2) -0.015(3)
C46 0.051(4) 0.030(3) 0.028(3) 0.000(2) -0.003(3) -0.013(3)
C47 0.046(3) 0.026(3) 0.031(3) -0.006(2) -0.002(2) -0.003(2)
C48 0.036(3) 0.023(3) 0.024(3) -0.006(2) -0.001(2) -0.004(2)
C49 0.018(2) 0.021(2) 0.024(2) -0.0068(19) -0.0032(18) -0.0045(18)
C50 0.025(2) 0.025(2) 0.027(3) -0.008(2) -0.002(2) -0.003(2)
C51 0.026(3) 0.041(3) 0.026(3) -0.013(2) -0.002(2) -0.002(2)
C52 0.036(3) 0.044(3) 0.025(3) -0.006(2) -0.009(2) 0.004(3)
C53 0.040(3) 0.038(3) 0.037(3) -0.007(3) -0.009(3) 0.016(3)
C54 0.032(3) 0.026(3) 0.032(3) -0.012(2) -0.003(2) 0.005(2)
C55 0.026(2) 0.029(3) 0.024(2) -0.010(2) 0.000(2) -0.005(2)
C56 0.030(3) 0.048(3) 0.024(3) -0.015(2) 0.001(2) 0.001(2)
C57 0.029(3) 0.066(4) 0.031(3) -0.027(3) -0.002(2) 0.001(3)
C58 0.024(3) 0.056(4) 0.049(4) -0.039(3) 0.003(2) -0.005(3)
C59 0.035(3) 0.037(3) 0.047(4) -0.023(3) 0.004(3) -0.008(2)
C60 0.035(3) 0.031(3) 0.029(3) -0.011(2) 0.001(2) -0.003(2)
C0AA 0.028(3) 0.026(2) 0.018(2) -0.0061(19) 0.0011(19) -0.003(2)
C1AA 0.034(3) 0.025(3) 0.025(3) -0.007(2) 0.002(2) 0.000(2)
C63 0.047(3) 0.029(3) 0.034(3) -0.006(2) 0.002(3) -0.012(3)
C64 0.037(3) 0.043(3) 0.030(3) -0.010(3) 0.006(2) -0.014(3)
C65 0.029(3) 0.039(3) 0.028(3) -0.011(2) 0.006(2) -0.003(2)
C66 0.034(3) 0.030(3) 0.024(3) -0.013(2) 0.003(2) -0.004(2)
Au 0.0188(2) 0.0279(3) 0.0286(3) -0.0157(2) -0.00264(15) 0.00308(15)
Cl1 0.0185(5) 0.0338(7) 0.0364(7) -0.0050(6) 0.0016(5) 0.0038(5)
Fe1 0.0168(3) 0.0189(3) 0.0169(3) -0.0064(3) 0.0009(2) -0.0005(2)
P1 0.0187(6) 0.0185(6) 0.0186(6) -0.0027(5) -0.0005(4) 0.0012(4)
P2 0.0200(6) 0.0222(6) 0.0135(5) -0.0041(5) 0.0005(4) 0.0013(5)
P3 0.0178(6) 0.0207(6) 0.0216(6) -0.0096(5) 0.0009(5) -0.0011(4)
P4 0.0260(6) 0.0227(6) 0.0186(6) -0.0061(5) 0.0001(5) 0.0012(5)
AuB 0.035(2) 0.047(5) 0.090(8) -0.049(6) 0.032(3) -0.019(2)
Cl2 0.200(4) 0.303(6) 0.0669(18) -0.053(3) 0.013(2) -0.190(4)
Cl3 0.0791(16) 0.116(2) 0.0620(14) -0.0230(14) -0.0014(12) -0.0212(14)
C1A 0.074(8) 0.28(2) 0.185(14) -0.171(15) 0.018(9) -0.006(10)
Cl4 0.113(3) 0.241(6) 0.150(4) 0.046(4) 0.010(3) 0.009(3)
Cl5 0.198(5) 0.295(7) 0.113(3) -0.038(4) 0.001(3) 0.130(5)

loop_
_atom_type_symbol
_atom_type_description
_atom_type_scat_dispersion_real
_atom_type_scat_dispersion_imag
_atom_type_scat_source
C C 0.0033 0.0016 'International Tables Vol C Tables 4.2.6.8 and 6.1.1.4'
H H 0.0000 0.0000 'International Tables Vol C Tables 4.2.6.8 and 6.1.1.4'
Au Au -2.0133 8.8022 'International Tables Vol C Tables 4.2.6.8 and 6.1.1.4'
Cl Cl 0.1484 0.1585 'International Tables Vol C Tables 4.2.6.8 and 6.1.1.4'
Fe Fe 0.3463 0.8444 'International Tables Vol C Tables 4.2.6.8 and 6.1.1.4'
P P 0.1023 0.0942 'International Tables Vol C Tables 4.2.6.8 and 6.1.1.4'

loop_
_geom_angle_atom_site_label_1
_geom_angle_atom_site_label_2
_geom_angle_atom_site_label_3
_geom_angle
C2 C1 C5 107.7(4)
C2 C1 Fe1 70.3(3)
C2 C1 P1 131.2(3)
C5 C1 Fe1 68.8(2)
C5 C1 P1 120.9(3)
P1 C1 Fe1 130.0(2)
C1 C2 H2 125.5
C1 C2 Fe1 69.3(3)
C3 C2 C1 108.9(4)
C3 C2 H2 125.5
C3 C2 Fe1 71.4(3)
Fe1 C2 H2 125.4
C2 C3 C4 107.5(4)
C2 C3 C6 124.2(4)
C2 C3 Fe1 69.0(3)
C4 C3 C6 127.0(4)
C4 C3 Fe1 68.7(3)
C6 C3 Fe1 137.4(3)
C3 C4 H4 125.4
C3 C4 C5 109.2(4)
C3 C4 Fe1 71.6(3)
C5 C4 H4 125.4
C5 C4 Fe1 68.7(3)
Fe1 C4 H4 125.9
C1 C5 Fe1 70.0(2)
C1 C5 P2 121.0(3)
C4 C5 C1 106.6(4)
C4 C5 Fe1 70.4(3)
C4 C5 P2 132.3(3)
P2 C5 Fe1 124.4(3)
C3 C6 C7 105.9(4)
C3 C6 C8 111.9(4)
C8 C6 C7 109.6(4)
C9 C6 C3 111.5(4)
C9 C6 C7 108.4(4)
C9 C6 C8 109.5(4)
C6 C7 H7A 109.5
C6 C7 H7B 109.5
C6 C7 H7C 109.5
H7A C7 H7B 109.5
H7A C7 H7C 109.5
H7B C7 H7C 109.5
C6 C8 H8A 109.5
C6 C8 H8B 109.5
C6 C8 H8C 109.5
H8A C8 H8B 109.5
H8A C8 H8C 109.5
H8B C8 H8C 109.5
C6 C9 H9A 109.5
C6 C9 H9B 109.5
C6 C9 H9C 109.5
H9A C9 H9B 109.5
H9A C9 H9C 109.5
H9B C9 H9C 109.5
C11 C10 C15 118.8(5)
C11 C10 P1 117.7(4)
C15 C10 P1 123.4(4)
C10 C11 H11 119.7
C12 C11 C10 120.6(6)
C12 C11 H11 119.7
C11 C12 H12 119.9
C13 C12 C11 120.1(6)
C13 C12 H12 119.9
C12 C13 H13 119.8
C12 C13 C14 120.4(5)
C14 C13 H13 119.8
C13 C14 H14 119.8
C13 C14 C15 120.3(6)
C15 C14 H14 119.8
C10 C15 H15 120.1
C14 C15 C10 119.8(5)
C14 C15 H15 120.1
C17 C16 P1 116.4(4)
C21 C16 C17 119.5(5)
C21 C16 P1 124.0(4)
C16 C17 H17 120.6
C16 C17 C18 118.8(6)
C18 C17 H17 120.6
C17 C18 H18 119.5
C19 C18 C17 120.9(6)
C19 C18 H18 119.5
C18 C19 H19 119.7
C18 C19 C20 120.7(6)
C20 C19 H19 119.7
C19 C20 H20 120.2
C19 C20 C21 119.5(7)
C21 C20 H20 120.2
C16 C21 H21 119.7
C20 C21 C16 120.6(6)
C20 C21 H21 119.7
C23 C22 C27 119.9(5)
C23 C22 P2 122.9(4)
C27 C22 P2 117.2(4)
C22 C23 H23 120.0
C22 C23 C24 120.0(5)
C24 C23 H23 120.0
C23 C24 H24 120.4
C25 C24 C23 119.3(6)
C25 C24 H24 120.4
C24 C25 H25 119.6
C26 C25 C24 120.9(5)
C26 C25 H25 119.6
C25 C26 H26 119.8
C25 C26 C27 120.4(5)
C27 C26 H26 119.8
C22 C27 H27 120.2
C26 C27 C22 119.6(5)
C26 C27 H27 120.2
C29 C28 P2 122.5(4)
C33 C28 C29 119.0(4)
C33 C28 P2 118.5(4)
C28 C29 H29 120.1
C30 C29 C28 119.8(5)
C30 C29 H29 120.1
C29 C30 H30 119.7
C31 C30 C29 120.6(5)
C31 C30 H30 119.7
C30 C31 H31 120.1
C30 C31 C32 119.8(5)
C32 C31 H31 120.1
C31 C32 H32 120.1
C31 C32 C33 119.8(5)
C33 C32 H32 120.1
C28 C33 C32 120.9(5)
C28 C33 H33 119.6
C32 C33 H33 119.6
C35 C34 C38 106.6(4)
C35 C34 Fe1 69.3(3)
C35 C34 P3 115.4(3)
C38 C34 Fe1 69.3(3)
C38 C34 P3 137.9(4)
P3 C34 Fe1 128.2(2)
C34 C35 H35 125.0
C34 C35 Fe1 69.7(3)
C36 C35 C34 110.0(4)
C36 C35 H35 125.0
C36 C35 Fe1 73.1(3)
Fe1 C35 H35 123.8
C35 C36 C37 106.7(4)
C35 C36 C39 123.7(4)
C35 C36 Fe1 67.5(3)
C37 C36 C39 128.5(4)
C37 C36 Fe1 68.1(3)
C39 C36 Fe1 138.5(4)
C36 C37 H37 125.1
C36 C37 C38 109.8(4)
C36 C37 Fe1 72.2(3)
C38 C37 H37 125.1
C38 C37 Fe1 69.2(3)
Fe1 C37 H37 125.1
C34 C38 Fe1 69.4(3)
C34 C38 P4 125.7(4)
C37 C38 C34 106.8(4)
C37 C38 Fe1 70.3(3)
C37 C38 P4 127.3(4)
P4 C38 Fe1 128.4(3)
C36 C39 C40 111.8(4)
C36 C39 C41 106.6(4)
C36 C39 C42 111.1(4)
C41 C39 C40 108.1(5)
C42 C39 C40 110.3(5)
C42 C39 C41 108.9(4)
C39 C40 H40A 109.5
C39 C40 H40B 109.5
C39 C40 H40C 109.5
H40A C40 H40B 109.5
H40A C40 H40C 109.5
H40B C40 H40C 109.5
C39 C41 H41A 109.5
C39 C41 H41B 109.5
C39 C41 H41C 109.5
H41A C41 H41B 109.5
H41A C41 H41C 109.5
H41B C41 H41C 109.5
C39 C42 H42A 109.5
C39 C42 H42B 109.5
C39 C42 H42C 109.5
H42A C42 H42B 109.5
H42A C42 H42C 109.5
H42B C42 H42C 109.5
C44 C43 P3 118.3(4)
C48 C43 C44 118.4(5)
C48 C43 P3 123.1(4)
C43 C44 H44 120.0
C45 C44 C43 119.9(5)
C45 C44 H44 120.0
C44 C45 H45 119.7
C46 C45 C44 120.6(5)
C46 C45 H45 119.7
C45 C46 H46 120.1
C45 C46 C47 119.8(5)
C47 C46 H46 120.1
C46 C47 H47 119.9
C48 C47 C46 120.3(5)
C48 C47 H47 119.9
C43 C48 H48 119.5
C47 C48 C43 121.0(5)
C47 C48 H48 119.5
C50 C49 C54 119.1(5)
C50 C49 P3 123.0(4)
C54 C49 P3 117.8(4)
C49 C50 H50 119.7
C51 C50 C49 120.6(5)
C51 C50 H50 119.7
C50 C51 H51 120.0
C50 C51 C52 120.1(5)
C52 C51 H51 120.0
C51 C52 H52 120.0
C53 C52 C51 119.9(5)
C53 C52 H52 120.0
C52 C53 H53 119.8
C52 C53 C54 120.4(5)
C54 C53 H53 119.8
C49 C54 H54 120.1
C53 C54 C49 119.8(5)
C53 C54 H54 120.1
C56 C55 C60 118.3(5)
C56 C55 P4 115.7(4)
C60 C55 P4 125.9(4)
C55 C56 H56 119.6
C55 C56 C57 120.8(6)
C57 C56 H56 119.6
C56 C57 H57 120.0
C58 C57 C56 120.0(6)
C58 C57 H57 120.0
C57 C58 H58 119.8
C59 C58 C57 120.5(5)
C59 C58 H58 119.8
C58 C59 H59 120.2
C58 C59 C60 119.5(6)
C60 C59 H59 120.2
C55 C60 C59 121.0(5)
C55 C60 H60 119.5
C59 C60 H60 119.5
C1AA C0AA P4 116.4(4)
C66 C0AA C1AA 118.7(5)
C66 C0AA P4 124.6(4)
C0AA C1AA H1AA 119.7
C63 C1AA C0AA 120.6(5)
C63 C1AA H1AA 119.7
C1AA C63 H63 119.8
C64 C63 C1AA 120.4(5)
C64 C63 H63 119.8
C63 C64 H64 120.5
C65 C64 C63 119.1(5)
C65 C64 H64 120.5
C64 C65 H65 119.5
C64 C65 C66 120.9(5)
C66 C65 H65 119.5
C0AA C66 H66 119.9
C65 C66 C0AA 120.3(5)
C65 C66 H66 119.9
Cl1 Au P1 104.28(5)
P2 Au Cl1 120.21(5)
P2 Au P1 80.66(5)
P3 Au Cl1 125.01(5)
P3 Au P1 95.97(5)
P3 Au P2 113.18(5)
AuB Au Cl1 82.0(8)
AuB Au P1 37.5(12)
AuB Au P2 118.0(12)
AuB Au P3 84.6(7)
AuB Cl1 Au 12.4(6)
C1 Fe1 C2 40.37(17)
C1 Fe1 C3 67.51(18)
C1 Fe1 C4 68.00(18)
C1 Fe1 C36 169.90(19)
C1 Fe1 C37 149.24(19)
C2 Fe1 C3 39.65(17)
C2 Fe1 C36 148.51(18)
C3 Fe1 C36 116.89(18)
C4 Fe1 C2 67.08(18)
C4 Fe1 C3 39.75(18)
C4 Fe1 C36 109.02(19)
C4 Fe1 C37 131.85(19)
C5 Fe1 C1 41.17(17)
C5 Fe1 C2 68.49(18)
C5 Fe1 C3 68.18(18)
C5 Fe1 C4 40.86(17)
C5 Fe1 C34 114.18(18)
C5 Fe1 C35 107.43(19)
C5 Fe1 C36 130.35(19)
C5 Fe1 C37 169.30(19)
C5 Fe1 C38 147.56(18)
C34 Fe1 C1 108.95(18)
C34 Fe1 C2 133.25(18)
C34 Fe1 C3 172.16(18)
C34 Fe1 C4 146.56(19)
C34 Fe1 C36 67.83(18)
C34 Fe1 C37 68.15(18)
C35 Fe1 C1 132.03(18)
C35 Fe1 C2 171.84(18)
C35 Fe1 C3 146.52(18)
C35 Fe1 C4 114.87(19)
C35 Fe1 C34 41.00(18)
C35 Fe1 C36 39.42(18)
C35 Fe1 C37 66.97(19)
C35 Fe1 C38 68.63(19)
C37 Fe1 C2 118.22(19)
C37 Fe1 C3 111.02(19)
C37 Fe1 C36 39.69(19)
C38 Fe1 C1 116.49(18)
C38 Fe1 C2 110.72(19)
C38 Fe1 C3 133.09(19)
C38 Fe1 C4 170.97(19)
C38 Fe1 C34 41.28(18)
C38 Fe1 C36 67.93(18)
C38 Fe1 C37 40.55(18)
C1 P1 C10 104.8(2)
C1 P1 C16 100.1(2)
C1 P1 Au 92.56(15)
C1 P1 AuB 99.3(5)
C10 P1 C16 101.7(2)
C10 P1 Au 140.09(17)
C10 P1 AuB 133.0(6)
C16 P1 Au 110.38(17)
C16 P1 AuB 113.0(3)
AuB P1 Au 8.0(6)
C5 P2 C22 105.0(2)
C5 P2 C28 105.9(2)
C5 P2 Au 102.48(15)
C5 P2 AuB 94.6(3)
C22 P2 C28 103.2(2)
C22 P2 Au 120.55(17)
C22 P2 AuB 117.4(2)
C28 P2 Au 118.11(17)
C28 P2 AuB 127.5(4)
Au P2 AuB 10.3(3)
C34 P3 Au 109.50(15)
C34 P3 AuB 109.4(3)
C43 P3 C34 99.3(2)
C43 P3 Au 114.06(16)
C43 P3 AuB 126.2(5)
C49 P3 C34 108.9(2)
C49 P3 C43 103.8(2)
C49 P3 Au 119.33(16)
C49 P3 AuB 108.2(7)
Au P3 AuB 13.2(6)
C38 P4 C55 101.4(2)
C38 P4 C0AA 103.7(2)
C55 P4 C0AA 98.7(2)
Au AuB Cl1 85.6(6)
Au AuB P1 134.5(18)
Au AuB P2 51.7(15)
Au AuB P3 82.1(7)
Cl1 AuB P2 110.1(7)
P1 AuB Cl1 118.4(6)
P1 AuB P2 83.0(3)
P3 AuB Cl1 125.3(3)
P3 AuB P1 107.7(4)
P3 AuB P2 103.0(7)
Cl2 C1A H1AB 109.0
Cl2 C1A H1AC 109.0
Cl3 C1A Cl2 112.9
Cl3 C1A H1AB 109.0
Cl3 C1A H1AC 109.0
H1AB C1A H1AC 107.8
Cl4 C1B H1BA 107.8
Cl4 C1B H1BB 107.8
Cl5 C1B Cl4 118.2(10)
Cl5 C1B H1BA 107.8
Cl5 C1B H1BB 107.8
H1BA C1B H1BB 107.1

loop_
_geom_bond_atom_site_label_1
_geom_bond_atom_site_label_2
_geom_bond_distance
C1 C2 1.431(6)
C1 C5 1.447(6)
C1 Fe1 2.066(4)
C1 P1 1.818(5)
C2 H2 0.9500
C2 C3 1.422(6)
C2 Fe1 2.080(5)
C3 C4 1.423(6)
C3 C6 1.526(6)
C3 Fe1 2.111(5)
C4 H4 0.9500
C4 C5 1.439(6)
C4 Fe1 2.073(5)
C5 Fe1 2.050(4)
C5 P2 1.799(5)
C6 C7 1.535(7)
C6 C8 1.530(7)
C6 C9 1.524(7)
C7 H7A 0.9800
C7 H7B 0.9800
C7 H7C 0.9800
C8 H8A 0.9800
C8 H8B 0.9800
C8 H8C 0.9800
C9 H9A 0.9800
C9 H9B 0.9800
C9 H9C 0.9800
C10 C11 1.395(7)
C10 C15 1.398(7)
C10 P1 1.826(5)
C11 H11 0.9500
C11 C12 1.392(8)
C12 H12 0.9500
C12 C13 1.362(10)
C13 H13 0.9500
C13 C14 1.383(10)
C14 H14 0.9500
C14 C15 1.394(8)
C15 H15 0.9500
C16 C17 1.400(7)
C16 C21 1.398(8)
C16 P1 1.840(5)
C17 H17 0.9500
C17 C18 1.401(9)
C18 H18 0.9500
C18 C19 1.369(11)
C19 H19 0.9500
C19 C20 1.381(10)
C20 H20 0.9500
C20 C21 1.389(8)
C21 H21 0.9500
C22 C23 1.391(7)
C22 C27 1.393(7)
C22 P2 1.832(5)
C23 H23 0.9500
C23 C24 1.401(7)
C24 H24 0.9500
C24 C25 1.385(9)
C25 H25 0.9500
C25 C26 1.372(9)
C26 H26 0.9500
C26 C27 1.392(7)
C27 H27 0.9500
C28 C29 1.400(7)
C28 C33 1.389(7)
C28 P2 1.833(5)
C29 H29 0.9500
C29 C30 1.391(7)
C30 H30 0.9500
C30 C31 1.385(8)
C31 H31 0.9500
C31 C32 1.386(8)
C32 H32 0.9500
C32 C33 1.391(7)
C33 H33 0.9500
C34 C35 1.442(6)
C34 C38 1.453(6)
C34 Fe1 2.061(5)
C34 P3 1.838(5)
C35 H35 0.9500
C35 C36 1.413(6)
C35 Fe1 2.056(5)
C36 C37 1.428(7)
C36 C39 1.527(6)
C36 Fe1 2.130(5)
C37 H37 0.9500
C37 C38 1.433(6)
C37 Fe1 2.075(4)
C38 Fe1 2.060(5)
C38 P4 1.822(5)
C39 C40 1.534(7)
C39 C41 1.533(8)
C39 C42 1.528(7)
C40 H40A 0.9800
C40 H40B 0.9800
C40 H40C 0.9800
C41 H41A 0.9800
C41 H41B 0.9800
C41 H41C 0.9800
C42 H42A 0.9800
C42 H42B 0.9800
C42 H42C 0.9800
C43 C44 1.403(7)
C43 C48 1.394(7)
C43 P3 1.831(5)
C44 H44 0.9500
C44 C45 1.397(8)
C45 H45 0.9500
C45 C46 1.376(9)
C46 H46 0.9500
C46 C47 1.383(8)
C47 H47 0.9500
C47 C48 1.382(7)
C48 H48 0.9500
C49 C50 1.392(7)
C49 C54 1.392(7)
C49 P3 1.821(5)
C50 H50 0.9500
C50 C51 1.378(7)
C51 H51 0.9500
C51 C52 1.383(8)
C52 H52 0.9500
C52 C53 1.377(8)
C53 H53 0.9500
C53 C54 1.390(8)
C54 H54 0.9500
C55 C56 1.387(7)
C55 C60 1.388(7)
C55 P4 1.844(5)
C56 H56 0.9500
C56 C57 1.394(8)
C57 H57 0.9500
C57 C58 1.373(9)
C58 H58 0.9500
C58 C59 1.371(9)
C59 H59 0.9500
C59 C60 1.399(7)
C60 H60 0.9500
C0AA C1AA 1.397(7)
C0AA C66 1.393(7)
C0AA P4 1.855(5)
C1AA H1AA 0.9500
C1AA C63 1.389(8)
C63 H63 0.9500
C63 C64 1.388(8)
C64 H64 0.9500
C64 C65 1.387(8)
C65 H65 0.9500
C65 C66 1.387(7)
C66 H66 0.9500
Au Cl1 2.4906(13)
Au P1 2.7451(19)
Au P2 2.3498(13)
Au P3 2.3262(13)
Au AuB 0.54(3)
Cl1 AuB 2.474(6)
P1 AuB 2.341(13)
P2 AuB 2.65(2)
P3 AuB 2.338(6)
Cl2 C1A 1.7607
Cl3 C1A 1.7604
C1A H1AB 0.9900
C1A H1AC 0.9900
Cl4 C1B 1.696(17)
Cl5 C1B 1.649(16)
C1B H1BA 0.9900
C1B H1BB 0.9900

loop_
_geom_torsion_atom_site_label_1
_geom_torsion_atom_site_label_2
_geom_torsion_atom_site_label_3
_geom_torsion_atom_site_label_4
_geom_torsion
C1 C2 C3 C4 -1.3(5)
C1 C2 C3 C6 166.9(4)
C1 C2 C3 Fe1 -59.3(3)
C1 C5 P2 C22 94.9(4)
C1 C5 P2 C28 -156.2(4)
C1 C5 P2 Au -31.8(4)
C1 C5 P2 AuB -25.0(4)
C2 C1 C5 C4 -1.5(5)
C2 C1 C5 Fe1 59.8(3)
C2 C1 C5 P2 178.6(3)
C2 C1 P1 C10 -8.7(5)
C2 C1 P1 C16 96.4(5)
C2 C1 P1 Au -152.4(4)
C2 C1 P1 AuB -148.0(6)
C2 C3 C4 C5 0.4(5)
C2 C3 C4 Fe1 -58.2(3)
C2 C3 C6 C7 -66.5(6)
C2 C3 C6 C8 52.8(6)
C2 C3 C6 C9 175.9(4)
C3 C4 C5 C1 0.7(5)
C3 C4 C5 Fe1 -60.3(3)
C3 C4 C5 P2 -179.4(4)
C4 C3 C6 C7 99.4(5)
C4 C3 C6 C8 -141.3(5)
C4 C3 C6 C9 -18.3(7)
C4 C5 P2 C22 -84.9(5)
C4 C5 P2 C28 23.9(5)
C4 C5 P2 Au 148.3(4)
C4 C5 P2 AuB 155.1(5)
C5 C1 C2 C3 1.7(5)
C5 C1 C2 Fe1 -58.9(3)
C5 C1 P1 C10 177.3(4)
C5 C1 P1 C16 -77.6(4)
C5 C1 P1 Au 33.6(4)
C5 C1 P1 AuB 37.9(5)
C6 C3 C4 C5 -167.4(4)
C6 C3 C4 Fe1 134.0(5)
C10 C11 C12 C13 -1.1(9)
C11 C10 C15 C14 0.1(8)
C11 C10 P1 C1 -121.6(4)
C11 C10 P1 C16 134.5(4)
C11 C10 P1 Au -8.8(5)
C11 C10 P1 AuB -3.1(7)
C11 C12 C13 C14 -0.5(9)
C12 C13 C14 C15 1.9(9)
C13 C14 C15 C10 -1.7(8)
C15 C10 C11 C12 1.2(8)
C15 C10 P1 C1 62.3(5)
C15 C10 P1 C16 -41.6(5)
C15 C10 P1 Au 175.1(3)
C15 C10 P1 AuB -179.3(5)
C16 C17 C18 C19 1.1(9)
C17 C16 C21 C20 1.0(8)
C17 C16 P1 C1 153.5(4)
C17 C16 P1 C10 -98.9(4)
C17 C16 P1 Au 56.9(4)
C17 C16 P1 AuB 48.8(8)
C17 C18 C19 C20 -0.6(10)
C18 C19 C20 C21 0.2(10)
C19 C20 C21 C16 -0.5(9)
C21 C16 C17 C18 -1.3(8)
C21 C16 P1 C1 -24.8(5)
C21 C16 P1 C10 82.8(5)
C21 C16 P1 Au -121.4(4)
C21 C16 P1 AuB -129.6(8)
C22 C23 C24 C25 -0.3(9)
C23 C22 C27 C26 0.4(8)
C23 C22 P2 C5 33.4(5)
C23 C22 P2 C28 -77.4(5)
C23 C22 P2 Au 148.1(4)
C23 C22 P2 AuB 136.8(5)
C23 C24 C25 C26 0.8(9)
C24 C25 C26 C27 -0.7(9)
C25 C26 C27 C22 0.1(8)
C27 C22 C23 C24 -0.3(8)
C27 C22 P2 C5 -148.6(4)
C27 C22 P2 C28 100.6(4)
C27 C22 P2 Au -33.9(5)
C27 C22 P2 AuB -45.2(6)
C28 C29 C30 C31 0.0(8)
C29 C28 C33 C32 0.2(7)
C29 C28 P2 C5 -61.7(4)
C29 C28 P2 C22 48.4(4)
C29 C28 P2 Au -175.7(3)
C29 C28 P2 AuB -170.6(4)
C29 C30 C31 C32 -0.3(9)
C30 C31 C32 C33 0.6(8)
C31 C32 C33 C28 -0.5(8)
C33 C28 C29 C30 0.1(7)
C33 C28 P2 C5 120.2(4)
C33 C28 P2 C22 -129.7(4)
C33 C28 P2 Au 6.1(4)
C33 C28 P2 AuB 11.2(5)
C34 C35 C36 C37 -3.3(5)
C34 C35 C36 C39 165.5(4)
C34 C35 C36 Fe1 -60.2(3)
C34 C38 P4 C55 100.6(4)
C34 C38 P4 C0AA -157.4(4)
C35 C34 C38 C37 -1.1(5)
C35 C34 C38 Fe1 59.6(3)
C35 C34 C38 P4 -177.3(3)
C35 C34 P3 C43 46.6(4)
C35 C34 P3 C49 154.8(3)
C35 C34 P3 Au -73.1(3)
C35 C34 P3 AuB -87.2(8)
C35 C36 C37 C38 2.6(5)
C35 C36 C37 Fe1 -56.5(3)
C35 C36 C39 C40 57.7(6)
C35 C36 C39 C41 -60.2(6)
C35 C36 C39 C42 -178.6(5)
C36 C37 C38 C34 -0.9(5)
C36 C37 C38 Fe1 -61.0(3)
C36 C37 C38 P4 175.2(4)
C37 C36 C39 C40 -136.0(5)
C37 C36 C39 C41 106.1(6)
C37 C36 C39 C42 -12.4(7)
C37 C38 P4 C55 -74.8(5)
C37 C38 P4 C0AA 27.1(5)
C38 C34 C35 C36 2.8(5)
C38 C34 C35 Fe1 -59.6(3)
C38 C34 P3 C43 -128.9(5)
C38 C34 P3 C49 -20.7(6)
C38 C34 P3 Au 111.4(5)
C38 C34 P3 AuB 97.3(9)
C39 C36 C37 C38 -165.5(5)
C39 C36 C37 Fe1 135.4(5)
C43 C44 C45 C46 1.1(8)
C44 C43 C48 C47 -0.2(8)
C44 C43 P3 C34 -139.0(4)
C44 C43 P3 C49 108.9(4)
C44 C43 P3 Au -22.6(4)
C44 C43 P3 AuB -16.4(8)
C44 C45 C46 C47 0.4(9)
C45 C46 C47 C48 -1.9(9)
C46 C47 C48 C43 1.8(9)
C48 C43 C44 C45 -1.3(7)
C48 C43 P3 C34 36.6(5)
C48 C43 P3 C49 -75.6(5)
C48 C43 P3 Au 152.9(4)
C48 C43 P3 AuB 159.1(7)
C49 C50 C51 C52 1.5(8)
C50 C49 C54 C53 3.5(8)
C50 C49 P3 C34 -46.6(5)
C50 C49 P3 C43 58.5(5)
C50 C49 P3 Au -173.2(4)
C50 C49 P3 AuB -165.4(4)
C50 C51 C52 C53 1.3(9)
C51 C52 C53 C54 -1.6(10)
C52 C53 C54 C49 -0.8(9)
C54 C49 C50 C51 -3.9(8)
C54 C49 P3 C34 136.1(4)
C54 C49 P3 C43 -118.8(4)
C54 C49 P3 Au 9.5(5)
C54 C49 P3 AuB 17.3(5)
C55 C56 C57 C58 0.5(9)
C56 C55 C60 C59 0.7(8)
C56 C55 P4 C38 -169.6(4)
C56 C55 P4 C0AA 84.4(4)
C56 C57 C58 C59 0.0(9)
C57 C58 C59 C60 -0.1(9)
C58 C59 C60 C55 -0.2(9)
C60 C55 C56 C57 -0.8(8)
C60 C55 P4 C38 7.5(5)
C60 C55 P4 C0AA -98.5(5)
C0AA C1AA C63 C64 -0.7(9)
C1AA C0AA C66 C65 -0.4(8)
C1AA C0AA P4 C38 113.1(4)
C1AA C0AA P4 C55 -142.9(4)
C1AA C63 C64 C65 0.5(9)
C63 C64 C65 C66 -0.3(9)
C64 C65 C66 C0AA 0.3(8)
C66 C0AA C1AA C63 0.6(8)
C66 C0AA P4 C38 -73.1(5)
C66 C0AA P4 C55 30.9(5)
Cl1 Au AuB P1 -126.4(9)
Cl1 Au AuB P2 -120.0(4)
Cl1 Au AuB P3 126.5(2)
Fe1 C1 C2 C3 60.6(3)
Fe1 C1 C5 C4 -61.3(3)
Fe1 C1 C5 P2 118.8(3)
Fe1 C1 P1 C10 90.1(3)
Fe1 C1 P1 C16 -164.9(3)
Fe1 C1 P1 Au -53.6(3)
Fe1 C1 P1 AuB -49.3(5)
Fe1 C2 C3 C4 58.0(3)
Fe1 C2 C3 C6 -133.8(4)
Fe1 C3 C4 C5 58.6(3)
Fe1 C3 C6 C7 -162.1(4)
Fe1 C3 C6 C8 -42.8(6)
Fe1 C3 C6 C9 80.2(6)
Fe1 C4 C5 C1 61.0(3)
Fe1 C4 C5 P2 -119.1(4)
Fe1 C5 P2 C22 -179.2(3)
Fe1 C5 P2 C28 -70.3(3)
Fe1 C5 P2 Au 54.1(3)
Fe1 C5 P2 AuB 60.9(4)
Fe1 C34 C35 C36 62.3(3)
Fe1 C34 C38 C37 -60.7(3)
Fe1 C34 C38 P4 123.2(4)
Fe1 C34 P3 C43 129.5(3)
Fe1 C34 P3 C49 -122.3(3)
Fe1 C34 P3 Au 9.7(3)
Fe1 C34 P3 AuB -4.3(8)
Fe1 C35 C36 C37 56.9(3)
Fe1 C35 C36 C39 -134.2(5)
Fe1 C36 C37 C38 59.1(3)
Fe1 C36 C39 C40 -35.6(7)
Fe1 C36 C39 C41 -153.5(5)
Fe1 C36 C39 C42 88.0(6)
Fe1 C37 C38 C34 60.1(3)
Fe1 C37 C38 P4 -123.8(4)
Fe1 C38 P4 C55 -168.5(3)
Fe1 C38 P4 C0AA -66.5(3)
P1 C1 C2 C3 -172.9(4)
P1 C1 C2 Fe1 126.5(4)
P1 C1 C5 C4 173.8(3)
P1 C1 C5 Fe1 -124.9(3)
P1 C1 C5 P2 -6.1(5)
P1 C10 C11 C12 -175.1(4)
P1 C10 C15 C14 176.2(4)
P1 C16 C17 C18 -179.8(4)
P1 C16 C21 C20 179.3(5)
P1 Au AuB Cl1 126.4(9)
P1 Au AuB P2 6.3(12)
P1 Au AuB P3 -107.1(8)
P2 C22 C23 C24 177.7(5)
P2 C22 C27 C26 -177.7(4)
P2 C28 C29 C30 -178.1(4)
P2 C28 C33 C32 178.4(4)
P2 Au AuB Cl1 120.0(4)
P2 Au AuB P1 -6.3(12)
P2 Au AuB P3 -113.4(3)
P3 C34 C35 C36 -174.1(3)
P3 C34 C35 Fe1 123.6(3)
P3 C34 C38 C37 174.7(4)
P3 C34 C38 Fe1 -124.7(5)
P3 C34 C38 P4 -1.5(7)
P3 C43 C44 C45 174.5(4)
P3 C43 C48 C47 -175.7(4)
P3 C49 C50 C51 178.8(4)
P3 C49 C54 C53 -179.0(5)
P3 Au AuB Cl1 -126.5(2)
P3 Au AuB P1 107.1(8)
P3 Au AuB P2 113.4(3)
P4 C55 C56 C57 176.5(4)
P4 C55 C60 C59 -176.4(4)
P4 C0AA C1AA C63 174.8(4)
P4 C0AA C66 C65 -174.1(4)
